data_7710066
loop_
_publ_author_name
'Viau, Lydie'
'Knorr, Michael'
'Knauer, Lena'
'Brieger, Lukas'
'Strohman, Carsten'

_publ_section_title
;
 2,2&#x2019;-Ethylenebis(1,3-dithiane) as polydentate m2-, m4- and
 m5-assembling ligand for the construction of sulphur-rich Cu(I), Hg(II)
 and heterometallic Cu(I)/Hg(II) coordination polymers featuring uncommon
 network architectures
;
_journal_name_full 'Dalton Transactions'
_journal_paper_doi 10.1039/D2DT00800A
_journal_year 2022
_chemical_formula_moiety 'C5 H9 Cu2 I2 S2'
_chemical_formula_sum 'C5 H9 Cu2 I2 S2'
_chemical_formula_weight 514.12
_space_group_crystal_system triclinic
_space_group_IT_number 2
_space_group_name_Hall '-P 1'
_space_group_name_H-M_alt 'P -1'
_atom_sites_solution_hydrogens geom
_atom_sites_solution_primary dual
_audit_creation_date 2022-04-14
_audit_creation_method
;
Olex2 1.5-alpha
(compiled 2022.04.07 svn.rca3783a0 for OlexSys, GUI svn.r6496)
;
_audit_update_record
;
2022-04-14 deposited with the CCDC.	2022-04-18 downloaded from the CCDC.
;
_cell_angle_alpha 83.032(11)
_cell_angle_beta 73.216(10)
_cell_angle_gamma 75.644(12)
_cell_formula_units_Z 2
_cell_length_a 6.6244(19)
_cell_length_b 7.837(3)
_cell_length_c 11.230(4)
_cell_measurement_reflns_used 175
_cell_measurement_temperature 100.00
_cell_measurement_theta_max 23.07
_cell_measurement_theta_min 3.21
_cell_volume 540.0(3)
_computing_cell_refinement 'SAINT V8.40B (Bruker, 2016)'
_computing_data_collection 'APEX4 v2021.10-0 (Bruker, 2021)'
_computing_data_reduction 'SAINT V8.40B (Bruker, 2016)'
_computing_molecular_graphics 'Olex2 1.5-alpha (Dolomanov et al., 2009)'
_computing_publication_material 'Olex2 1.5-alpha (Dolomanov et al., 2009)'
_computing_structure_refinement 'XL  (Sheldrick, 2008)'
_computing_structure_solution 'XT  (Sheldrick, 2015)'
_diffrn_ambient_temperature 100.00
_diffrn_detector 'Bruker D8 VENTURE area detector'
_diffrn_detector_area_resol_mean 10.4167
_diffrn_detector_type 'CPAD PHOTON II area detector'
_diffrn_measured_fraction_theta_full 0.999
_diffrn_measured_fraction_theta_max 0.999
_diffrn_measurement_device 'four-circle diffractometer'
_diffrn_measurement_device_type 'Bruker D8 VENTURE area detector'
_diffrn_measurement_method '\w and \f scans'
_diffrn_radiation_monochromator 'HELIOS mirror optics'
_diffrn_radiation_probe x-ray
_diffrn_radiation_type MoK\a
_diffrn_radiation_wavelength 0.71073
_diffrn_reflns_av_R_equivalents 0.000
_diffrn_reflns_av_unetI/netI 0.0230
_diffrn_reflns_Laue_measured_fraction_full 0.999
_diffrn_reflns_Laue_measured_fraction_max 0.999
_diffrn_reflns_limit_h_max 8
_diffrn_reflns_limit_h_min -7
_diffrn_reflns_limit_k_max 9
_diffrn_reflns_limit_k_min -9
_diffrn_reflns_limit_l_max 13
_diffrn_reflns_limit_l_min -13
_diffrn_reflns_number 2113
_diffrn_reflns_point_group_measured_fraction_full 0.999
_diffrn_reflns_point_group_measured_fraction_max 0.999
_diffrn_reflns_theta_full 25.242
_diffrn_reflns_theta_max 26.005
_diffrn_reflns_theta_min 1.897
_diffrn_source 'microfocus sealed X-ray tube'
_diffrn_source_current 1.0
_diffrn_source_power 0.05
_diffrn_source_type 'Incoatec I\ms'
_diffrn_source_voltage 50.0
_diffrn_standards_number 0
_exptl_absorpt_coefficient_mu 9.981
_exptl_absorpt_correction_T_max 0.5644
_exptl_absorpt_correction_T_min 0.3707
_exptl_absorpt_correction_type multi-scan
_exptl_absorpt_process_details
;
SADABS-2016/2 (Bruker,2016/2) was used for absorption correction.
wR2(int) was 0.1069 before and 0.0675 after correction.
The Ratio of minimum to maximum transmission is 0.6568.
The \l/2 correction factor is Not present.
;
_exptl_crystal_colour colourless
_exptl_crystal_colour_primary colourless
_exptl_crystal_density_diffrn 3.162
_exptl_crystal_description block
_exptl_crystal_F_000 470
_exptl_crystal_size_max 0.416
_exptl_crystal_size_mid 0.075
_exptl_crystal_size_min 0.065
_exptl_transmission_factor_max 0.5644
_exptl_transmission_factor_min 0.3707
_refine_diff_density_max 1.875
_refine_diff_density_min -0.824
_refine_diff_density_rms 0.219
_refine_ls_extinction_method none
_refine_ls_goodness_of_fit_ref 1.085
_refine_ls_hydrogen_treatment constr
_refine_ls_matrix_type full
_refine_ls_number_parameters 101
_refine_ls_number_reflns 2113
_refine_ls_number_restraints 0
_refine_ls_restrained_S_all 1.085
_refine_ls_R_factor_all 0.0285
_refine_ls_R_factor_gt 0.0269
_refine_ls_shift/su_max 0.001
_refine_ls_shift/su_mean 0.000
_refine_ls_structure_factor_coef Fsqd
_refine_ls_weighting_details 'w=1/[\s^2^(Fo^2^)+(0.0500P)^2^+1.1928P] where P=(Fo^2^+2Fc^2^)/3'
_refine_ls_weighting_scheme calc
_refine_ls_wR_factor_gt 0.0753
_refine_ls_wR_factor_ref 0.0767
_reflns_Friedel_coverage 0.000
_reflns_number_gt 1989
_reflns_number_total 2113
_reflns_threshold_expression 'I > 2\s(I)'
_cod_data_source_file d2dt00800a2.cif
_cod_data_source_block mo_b2220_0m_tw
_cod_database_code 7710066
_shelx_shelxl_version_number 2018/3
_shelx_space_group_comment
;
The symmetry employed for this shelxl refinement is uniquely defined
by the following loop, which should always be used as a source of
symmetry information in preference to the above space-group names.
They are only intended as comments.
;
_shelx_estimated_absorpt_t_max 0.563
_shelx_estimated_absorpt_t_min 0.103
_olex2_refinement_description
;
1. Twinned data refinement
 Scales: 0.863(4)
 0.137(4)
2. Fixed Uiso
 At 1.2 times of:
  All C(H) groups, All C(H,H) groups
3.a Ternary CH refined with riding coordinates:
 C4(H4)
3.b Secondary CH2 refined with riding coordinates:
 C1(H1A,H1B), C2(H2A,H2B), C3(H3A,H3B), C5(H5A,H5B)
;
_olex2_submission_special_instructions 'No special instructions were received'

loop_
_space_group_symop_operation_xyz
'x, y, z'
'-x, -y, -z'

loop_
_atom_site_label
_atom_site_type_symbol
_atom_site_fract_x
_atom_site_fract_y
_atom_site_fract_z
_atom_site_U_iso_or_equiv
_atom_site_adp_type
_atom_site_occupancy
_atom_site_site_symmetry_order
_atom_site_calc_flag
_atom_site_refinement_flags_posn
_atom_site_refinement_flags_adp
_atom_site_refinement_flags_occupancy
_atom_site_disorder_assembly
_atom_site_disorder_group
I1 I 0.24288(4) 0.64592(4) 0.43370(3) 0.01326(12) Uani 1 1 d . . . . .
I2 I 0.87059(5) 0.63552(4) 0.18595(3) 0.01473(12) Uani 1 1 d . . . . .
Cu1 Cu 0.05147(10) 0.45097(8) 0.35098(6) 0.01749(16) Uani 1 1 d . . . . .
Cu2 Cu 0.62542(10) 0.45141(8) 0.34028(6) 0.02092(16) Uani 1 1 d . . . . .
S1 S 0.20802(18) 0.17057(15) 0.29279(10) 0.0134(2) Uani 1 1 d . . . . .
S2 S 0.67830(18) 0.18127(15) 0.26965(11) 0.0137(2) Uani 1 1 d . . . . .
C1 C 0.3081(8) 0.1730(7) 0.1250(4) 0.0176(10) Uani 1 1 d . . . . .
H1A H 0.366970 0.049999 0.099509 0.021 Uiso 1 1 calc R U . . .
H1B H 0.185526 0.224181 0.088449 0.021 Uiso 1 1 calc R U . . .
C2 C 0.4831(8) 0.2774(7) 0.0719(5) 0.0202(10) Uani 1 1 d . . . . .
H2A H 0.429375 0.397312 0.103777 0.024 Uiso 1 1 calc R U . . .
H2B H 0.511300 0.289622 -0.019882 0.024 Uiso 1 1 calc R U . . .
C3 C 0.6953(8) 0.1920(7) 0.1047(4) 0.0197(10) Uani 1 1 d . . . . .
H3A H 0.805427 0.259203 0.059214 0.024 Uiso 1 1 calc R U . . .
H3B H 0.745873 0.070788 0.075160 0.024 Uiso 1 1 calc R U . . .
C4 C 0.4572(7) 0.0707(6) 0.3359(4) 0.0121(9) Uani 1 1 d . . . . .
H4 H 0.506813 -0.052494 0.307294 0.014 Uiso 1 1 calc R U . . .
C5 C 0.4065(7) 0.0592(6) 0.4772(4) 0.0121(9) Uani 1 1 d . . . . .
H5A H 0.274909 0.011848 0.512784 0.015 Uiso 1 1 calc R U . . .
H5B H 0.376413 0.178955 0.507253 0.015 Uiso 1 1 calc R U . . .

loop_
_atom_site_aniso_label
_atom_site_aniso_U_11
_atom_site_aniso_U_22
_atom_site_aniso_U_33
_atom_site_aniso_U_23
_atom_site_aniso_U_13
_atom_site_aniso_U_12
I1 0.01280(18) 0.01691(18) 0.01093(18) -0.00061(12) -0.00170(13) -0.00669(13)
I2 0.01324(18) 0.01785(19) 0.01212(18) 0.00278(12) -0.00224(13) -0.00476(13)
Cu1 0.0189(3) 0.0170(3) 0.0193(3) -0.0008(2) -0.0087(3) -0.0048(2)
Cu2 0.0183(3) 0.0194(3) 0.0230(3) -0.0021(2) 0.0018(3) -0.0087(2)
S1 0.0122(5) 0.0167(5) 0.0125(5) -0.0005(4) -0.0041(4) -0.0047(4)
S2 0.0116(5) 0.0182(6) 0.0121(5) 0.0000(4) -0.0018(4) -0.0066(4)
C1 0.020(2) 0.024(2) 0.010(2) -0.0010(18) -0.0071(19) -0.004(2)
C2 0.024(3) 0.027(3) 0.011(2) 0.0037(19) -0.007(2) -0.009(2)
C3 0.020(2) 0.026(3) 0.012(2) 0.0004(19) -0.0011(19) -0.008(2)
C4 0.008(2) 0.014(2) 0.014(2) 0.0018(17) -0.0030(17) -0.0044(17)
C5 0.010(2) 0.015(2) 0.010(2) 0.0012(16) -0.0023(17) -0.0021(18)

loop_
_atom_type_symbol
_atom_type_description
_atom_type_scat_dispersion_real
_atom_type_scat_dispersion_imag
_atom_type_scat_source
C C 0.0033 0.0016 'International Tables Vol C Tables 4.2.6.8 and 6.1.1.4'
H H 0.0000 0.0000 'International Tables Vol C Tables 4.2.6.8 and 6.1.1.4'
Cu Cu 0.3201 1.2651 'International Tables Vol C Tables 4.2.6.8 and 6.1.1.4'
I I -0.4742 1.8119 'International Tables Vol C Tables 4.2.6.8 and 6.1.1.4'
S S 0.1246 0.1234 'International Tables Vol C Tables 4.2.6.8 and 6.1.1.4'

loop_
_geom_angle_atom_site_label_1
_geom_angle_atom_site_label_2
_geom_angle_atom_site_label_3
_geom_angle
_geom_angle_site_symmetry_1
_geom_angle_site_symmetry_3
_geom_angle_publ_flag
Cu1 I1 Cu1 76.98(3) . 2_566 ?
Cu1 I1 Cu2 60.57(3) 2_566 2_666 ?
Cu1 I1 Cu2 121.71(3) . 2_666 ?
Cu2 I1 Cu1 92.70(3) . . ?
Cu2 I1 Cu1 123.87(3) . 2_566 ?
Cu2 I1 Cu2 81.38(3) . 2_666 ?
Cu2 I2 Cu1 67.06(3) . 1_655 ?
I1 Cu1 I1 103.02(3) . 2_566 ?
I1 Cu1 Cu2 61.16(3) 2_566 1_455 ?
I1 Cu1 Cu2 138.47(3) . 1_455 ?
I2 Cu1 I1 109.09(3) 1_455 . ?
I2 Cu1 I1 113.73(3) 1_455 2_566 ?
I2 Cu1 Cu2 56.20(2) 1_455 1_455 ?
S1 Cu1 I1 95.06(4) . 2_566 ?
S1 Cu1 I1 123.62(4) . . ?
S1 Cu1 I2 111.23(4) . 1_455 ?
S1 Cu1 Cu2 96.98(4) . 1_455 ?
I1 Cu2 I1 98.62(3) . 2_666 ?
I1 Cu2 Cu1 134.02(3) . 1_655 ?
I2 Cu2 I1 110.97(3) . . ?
I2 Cu2 I1 111.52(3) . 2_666 ?
I2 Cu2 Cu1 56.73(2) . 1_655 ?
Cu1 Cu2 I1 58.27(2) 1_655 2_666 ?
S2 Cu2 I1 100.09(4) . 2_666 ?
S2 Cu2 I1 123.07(4) . . ?
S2 Cu2 I2 110.88(4) . . ?
S2 Cu2 Cu1 101.11(4) . 1_655 ?
C1 S1 Cu1 108.93(17) . . ?
C1 S1 C4 100.2(2) . . ?
C4 S1 Cu1 115.58(16) . . ?
C3 S2 Cu2 111.92(18) . . ?
C4 S2 Cu2 114.91(16) . . ?
C4 S2 C3 101.6(2) . . ?
S1 C1 H1A 108.8 . . ?
S1 C1 H1B 108.8 . . ?
H1A C1 H1B 107.7 . . ?
C2 C1 S1 113.9(3) . . ?
C2 C1 H1A 108.8 . . ?
C2 C1 H1B 108.8 . . ?
C1 C2 H2A 108.9 . . ?
C1 C2 H2B 108.9 . . ?
C1 C2 C3 113.3(4) . . ?
H2A C2 H2B 107.7 . . ?
C3 C2 H2A 108.9 . . ?
C3 C2 H2B 108.9 . . ?
S2 C3 H3A 108.6 . . ?
S2 C3 H3B 108.6 . . ?
C2 C3 S2 114.6(3) . . ?
C2 C3 H3A 108.6 . . ?
C2 C3 H3B 108.6 . . ?
H3A C3 H3B 107.6 . . ?
S1 C4 H4 107.6 . . ?
S2 C4 S1 115.5(2) . . ?
S2 C4 H4 107.6 . . ?
C5 C4 S1 108.3(3) . . ?
C5 C4 S2 109.9(3) . . ?
C5 C4 H4 107.6 . . ?
C4 C5 C5 111.8(5) . 2_656 ?
C4 C5 H5A 109.3 . . ?
C4 C5 H5B 109.3 . . ?
C5 C5 H5A 109.3 2_656 . ?
C5 C5 H5B 109.3 2_656 . ?
H5A C5 H5B 107.9 . . ?

loop_
_geom_bond_atom_site_label_1
_geom_bond_atom_site_label_2
_geom_bond_distance
_geom_bond_site_symmetry_2
_geom_bond_publ_flag
I1 Cu1 2.7913(10) 2_566 ?
I1 Cu1 2.6058(9) . ?
I1 Cu2 2.6044(10) . ?
I1 Cu2 2.8748(11) 2_666 ?
I2 Cu1 2.5952(9) 1_655 ?
I2 Cu2 2.5793(9) . ?
Cu1 Cu2 2.8585(12) 1_455 ?
Cu1 S1 2.2711(15) . ?
Cu2 S2 2.2612(15) . ?
S1 C1 1.807(5) . ?
S1 C4 1.817(5) . ?
S2 C3 1.815(5) . ?
S2 C4 1.815(5) . ?
C1 H1A 0.9900 . ?
C1 H1B 0.9900 . ?
C1 C2 1.524(7) . ?
C2 H2A 0.9900 . ?
C2 H2B 0.9900 . ?
C2 C3 1.527(7) . ?
C3 H3A 0.9900 . ?
C3 H3B 0.9900 . ?
C4 H4 1.0000 . ?
C4 C5 1.521(6) . ?
C5 C5 1.529(9) 2_656 ?
C5 H5A 0.9900 . ?
C5 H5B 0.9900 . ?

loop_
_geom_torsion_atom_site_label_1
_geom_torsion_atom_site_label_2
_geom_torsion_atom_site_label_3
_geom_torsion_atom_site_label_4
_geom_torsion
_geom_torsion_site_symmetry_1
_geom_torsion_site_symmetry_2
_geom_torsion_site_symmetry_3
_geom_torsion_site_symmetry_4
_geom_torsion_publ_flag
Cu1 S1 C1 C2 62.4(4) . . . . ?
Cu1 S1 C4 S2 -61.3(3) . . . . ?
Cu1 S1 C4 C5 62.4(3) . . . . ?
Cu2 S2 C3 C2 -69.0(4) . . . . ?
Cu2 S2 C4 S1 67.5(3) . . . . ?
Cu2 S2 C4 C5 -55.3(3) . . . . ?
S1 C1 C2 C3 68.1(5) . . . . ?
S1 C4 C5 C5 167.3(4) . . . 2_656 ?
S2 C4 C5 C5 -65.7(5) . . . 2_656 ?
C1 S1 C4 S2 55.5(3) . . . . ?
C1 S1 C4 C5 179.2(3) . . . . ?
C1 C2 C3 S2 -64.9(5) . . . . ?
C3 S2 C4 S1 -53.5(3) . . . . ?
C3 S2 C4 C5 -176.3(3) . . . . ?
C4 S1 C1 C2 -59.2(4) . . . . ?
C4 S2 C3 C2 54.1(4) . . . . ?

loop_
_twin_individual_id
_twin_individual_mass_fraction_refined
1 0.863(4)
2 0.137(4)
